data_7157742
loop_
_publ_author_name
'Tiwari, Vibha'
'Bingham, Jacob T.'
'Vyas, Shubham'
'Singh, Anand'

_publ_section_title
;
 Intermolecular fluoroamination of allenes towards substituted vinyl
 fluorides
;
_journal_issue 44
_journal_name_full 'Organic &amp; Biomolecular Chemistry'
_journal_page_first 9044
_journal_page_last 9049
_journal_paper_doi 10.1039/D0OB01697G
_journal_volume 18
_journal_year 2020
_chemical_absolute_configuration unk
_chemical_formula_moiety 'C24 H20 F N3 O'
_chemical_formula_sum 'C24 H20 F N3 O'
_chemical_formula_weight 385.43
_space_group_crystal_system monoclinic
_space_group_IT_number 4
_space_group_name_Hall 'P 2yb'
_space_group_name_H-M_alt 'P 1 21 1'
_atom_sites_solution_hydrogens geom
_audit_creation_method SHELXL-2018/3
_audit_update_record
;
2020-05-12 deposited with the CCDC.	2020-10-30 downloaded from the CCDC.
;
_cell_angle_alpha 90
_cell_angle_beta 92.126(4)
_cell_angle_gamma 90
_cell_formula_units_Z 2
_cell_length_a 5.4142(7)
_cell_length_b 20.890(3)
_cell_length_c 8.3858(11)
_cell_measurement_reflns_used 3553
_cell_measurement_temperature 100(2)
_cell_measurement_theta_max 25.94
_cell_measurement_theta_min 2.62
_cell_volume 947.8(2)
_computing_cell_refinement 'Bruker SAINT'
_computing_data_collection 'Bruker APEX2'
_computing_data_reduction 'Bruker SAINT'
_computing_molecular_graphics 'Bruker SHELXTL (Sheldrick 2008)'
_computing_publication_material 'Bruker SHELXTL (Sheldrick 2008)'
_computing_structure_refinement 'SHELXL-2018/3 (Sheldrick, 2015b)'
_computing_structure_solution 'SHELXT (Sheldrick 2015a)'
_diffrn_ambient_temperature 100(2)
_diffrn_measured_fraction_theta_full 0.997
_diffrn_measured_fraction_theta_max 0.990
_diffrn_measurement_device_type 'Bruker APEX-II CCD'
_diffrn_measurement_method '\f and \w scans'
_diffrn_radiation_type MoK\a
_diffrn_radiation_wavelength 0.71073
_diffrn_reflns_av_R_equivalents 0.1112
_diffrn_reflns_av_unetI/netI 0.1138
_diffrn_reflns_Laue_measured_fraction_full 0.997
_diffrn_reflns_Laue_measured_fraction_max 0.990
_diffrn_reflns_limit_h_max 7
_diffrn_reflns_limit_h_min -7
_diffrn_reflns_limit_k_max 27
_diffrn_reflns_limit_k_min -27
_diffrn_reflns_limit_l_max 11
_diffrn_reflns_limit_l_min -11
_diffrn_reflns_number 14841
_diffrn_reflns_point_group_measured_fraction_full 0.998
_diffrn_reflns_point_group_measured_fraction_max 0.986
_diffrn_reflns_theta_full 25.242
_diffrn_reflns_theta_max 28.306
_diffrn_reflns_theta_min 3.117
_exptl_absorpt_coefficient_mu 0.091
_exptl_absorpt_correction_T_max 0.7457
_exptl_absorpt_correction_T_min 0.4135
_exptl_absorpt_correction_type multi-scan
_exptl_absorpt_process_details 'Sadabs (Sheldrick, 1996)'
_exptl_crystal_colour 'pale yellow'
_exptl_crystal_density_diffrn 1.351
_exptl_crystal_description plate
_exptl_crystal_F_000 404
_exptl_crystal_size_max 0.22
_exptl_crystal_size_mid 0.18
_exptl_crystal_size_min 0.04
_refine_diff_density_max 0.534
_refine_diff_density_min -0.275
_refine_diff_density_rms 0.060
_refine_ls_abs_structure_details
;
 Flack x determined using 1183 quotients [(I+)-(I-)]/[(I+)+(I-)]
 (Parsons, Flack and Wagner, Acta Cryst. B69 (2013) 249-259).
;
_refine_ls_abs_structure_Flack -1.2(10)
_refine_ls_extinction_method none
_refine_ls_goodness_of_fit_ref 1.055
_refine_ls_hydrogen_treatment constr
_refine_ls_matrix_type full
_refine_ls_number_parameters 263
_refine_ls_number_reflns 4653
_refine_ls_number_restraints 1
_refine_ls_restrained_S_all 1.055
_refine_ls_R_factor_all 0.0936
_refine_ls_R_factor_gt 0.0692
_refine_ls_shift/su_max 0.000
_refine_ls_shift/su_mean 0.000
_refine_ls_structure_factor_coef Fsqd
_refine_ls_weighting_details 'w=1/[\s^2^(Fo^2^)+(0.0474P)^2^+0.1798P] where P=(Fo^2^+2Fc^2^)/3'
_refine_ls_weighting_scheme calc
_refine_ls_wR_factor_gt 0.1444
_refine_ls_wR_factor_ref 0.1570
_reflns_Friedel_coverage 0.939
_reflns_Friedel_fraction_full 0.999
_reflns_Friedel_fraction_max 0.982
_reflns_number_gt 3615
_reflns_number_total 4653
_reflns_threshold_expression 'I > 2\s(I)'
_cod_data_source_file d0ob01697g2.cif
_cod_data_source_block shelx_CCDC2
_cod_original_sg_symbol_H-M 'P 21'
_cod_database_code 7157742
_shelx_shelxl_version_number 2018/3
_shelx_space_group_comment
;
The symmetry employed for this shelxl refinement is uniquely defined
by the following loop, which should always be used as a source of
symmetry information in preference to the above space-group names.
They are only intended as comments.
;

loop_
_space_group_symop_operation_xyz
'x, y, z'
'-x, y+1/2, -z'

loop_
_atom_site_label
_atom_site_type_symbol
_atom_site_fract_x
_atom_site_fract_y
_atom_site_fract_z
_atom_site_U_iso_or_equiv
_atom_site_adp_type
_atom_site_occupancy
_atom_site_site_symmetry_order
_atom_site_calc_flag
_atom_site_refinement_flags_posn
_atom_site_refinement_flags_adp
_atom_site_refinement_flags_occupancy
_atom_site_disorder_assembly
_atom_site_disorder_group
F1 F 0.6614(5) 0.62863(13) 0.4370(3) 0.0280(7) Uani 1 1 d . . . . .
O1 O 0.5129(7) 0.16582(15) 0.9250(4) 0.0293(8) Uani 1 1 d . . . . .
N1 N 0.7868(6) 0.49799(18) 0.5702(5) 0.0187(8) Uani 1 1 d . . . . .
N2 N 0.5580(7) 0.51274(19) 0.6146(5) 0.0266(9) Uani 1 1 d . . . . .
N3 N 0.4682(7) 0.46078(19) 0.6804(5) 0.0271(9) Uani 1 1 d . . . . .
C1 C 0.9582(8) 0.7198(2) 0.6382(5) 0.0210(10) Uani 1 1 d . . . . .
C2 C 1.1262(8) 0.7505(2) 0.7428(6) 0.0255(10) Uani 1 1 d . . . . .
H2A H 1.267172 0.727757 0.782805 0.031 Uiso 1 1 calc R U . . .
C3 C 1.0922(9) 0.8139(2) 0.7901(6) 0.0269(11) Uani 1 1 d . . . . .
H3A H 1.209437 0.834036 0.860671 0.032 Uiso 1 1 calc R U . . .
C4 C 0.8838(8) 0.8475(2) 0.7325(6) 0.0250(10) Uani 1 1 d . . . . .
H4A H 0.856534 0.890388 0.765120 0.030 Uiso 1 1 calc R U . . .
C5 C 0.7178(9) 0.8175(2) 0.6274(6) 0.0241(10) Uani 1 1 d . . . . .
H5A H 0.578182 0.840450 0.586116 0.029 Uiso 1 1 calc R U . . .
C6 C 0.7522(8) 0.7542(2) 0.5815(6) 0.0240(10) Uani 1 1 d . . . . .
H6A H 0.634401 0.734316 0.510915 0.029 Uiso 1 1 calc R U . . .
C7 C 1.0072(8) 0.6524(2) 0.6015(6) 0.0206(10) Uani 1 1 d . . . . .
H7A H 1.157121 0.635716 0.646967 0.025 Uiso 1 1 calc R U . . .
C8 C 0.8741(8) 0.6116(2) 0.5148(5) 0.0187(9) Uani 1 1 d . . . . .
C9 C 0.9460(8) 0.5430(2) 0.4865(6) 0.0192(9) Uani 1 1 d . . . . .
H9A H 1.117927 0.537304 0.532000 0.023 Uiso 1 1 calc R U . . .
C10 C 0.8418(8) 0.4364(2) 0.6038(6) 0.0205(10) Uani 1 1 d . . . . .
H10A H 0.990098 0.414183 0.582609 0.025 Uiso 1 1 calc R U . . .
C11 C 0.6377(8) 0.4130(2) 0.6751(5) 0.0188(9) Uani 1 1 d . . . . .
C12 C 0.5975(8) 0.3492(2) 0.7415(5) 0.0191(9) Uani 1 1 d . . . . .
C13 C 0.7581(8) 0.2989(2) 0.7056(6) 0.0218(10) Uani 1 1 d . . . . .
H13A H 0.890631 0.306211 0.636744 0.026 Uiso 1 1 calc R U . . .
C14 C 0.7245(8) 0.2386(2) 0.7697(6) 0.0254(11) Uani 1 1 d . . . . .
H14A H 0.835608 0.204958 0.746418 0.030 Uiso 1 1 calc R U . . .
C15 C 0.5292(8) 0.2274(2) 0.8676(5) 0.0219(10) Uani 1 1 d . . . . .
C16 C 0.3686(8) 0.2759(2) 0.9035(6) 0.0235(10) Uani 1 1 d . . . . .
H16A H 0.234564 0.267843 0.970639 0.028 Uiso 1 1 calc R U . . .
C17 C 0.4034(8) 0.3367(2) 0.8411(6) 0.0237(10) Uani 1 1 d . . . . .
H17A H 0.293001 0.370162 0.866824 0.028 Uiso 1 1 calc R U . . .
C18 C 0.3132(10) 0.1515(3) 1.0253(7) 0.0352(13) Uani 1 1 d . . . . .
H18A H 0.324286 0.106743 1.059620 0.053 Uiso 1 1 calc R U . . .
H18B H 0.155994 0.158498 0.966109 0.053 Uiso 1 1 calc R U . . .
H18C H 0.321922 0.179519 1.119134 0.053 Uiso 1 1 calc R U . . .
C19 C 0.9510(8) 0.5266(2) 0.3076(6) 0.0199(9) Uani 1 1 d . . . . .
C20 C 1.1520(8) 0.5467(2) 0.2247(6) 0.0247(10) Uani 1 1 d . . . . .
H20A H 1.278405 0.571080 0.277628 0.030 Uiso 1 1 calc R U . . .
C21 C 1.1708(9) 0.5315(2) 0.0642(6) 0.0286(11) Uani 1 1 d . . . . .
H21A H 1.307873 0.546116 0.006731 0.034 Uiso 1 1 calc R U . . .
C22 C 0.9886(9) 0.4952(2) -0.0107(6) 0.0283(11) Uani 1 1 d . . . . .
H22A H 1.002422 0.483526 -0.119520 0.034 Uiso 1 1 calc R U . . .
C23 C 0.7862(9) 0.4756(2) 0.0718(6) 0.0267(11) Uani 1 1 d . . . . .
H23A H 0.659811 0.451234 0.018602 0.032 Uiso 1 1 calc R U . . .
C24 C 0.7656(8) 0.4909(2) 0.2307(6) 0.0239(10) Uani 1 1 d . . . . .
H24A H 0.625922 0.477250 0.286999 0.029 Uiso 1 1 calc R U . . .

loop_
_atom_site_aniso_label
_atom_site_aniso_U_11
_atom_site_aniso_U_22
_atom_site_aniso_U_33
_atom_site_aniso_U_23
_atom_site_aniso_U_13
_atom_site_aniso_U_12
F1 0.0236(14) 0.0205(14) 0.0392(16) -0.0028(13) -0.0107(12) 0.0035(12)
O1 0.0339(19) 0.0220(18) 0.033(2) -0.0013(15) 0.0160(16) -0.0036(14)
N1 0.0146(16) 0.0196(19) 0.0221(19) 0.0008(16) 0.0028(14) 0.0048(15)
N2 0.0180(18) 0.026(2) 0.036(2) 0.0028(18) 0.0074(17) 0.0021(16)
N3 0.0204(19) 0.024(2) 0.037(2) 0.0024(19) 0.0060(17) 0.0004(16)
C1 0.022(2) 0.022(2) 0.019(2) 0.0023(19) 0.0086(18) -0.0041(19)
C2 0.019(2) 0.025(3) 0.033(3) -0.001(2) 0.005(2) 0.0005(19)
C3 0.022(2) 0.024(3) 0.035(3) -0.007(2) 0.001(2) -0.0073(19)
C4 0.026(2) 0.020(2) 0.029(3) -0.002(2) 0.007(2) -0.0042(19)
C5 0.024(2) 0.024(3) 0.025(3) 0.004(2) 0.005(2) 0.0019(19)
C6 0.023(2) 0.026(3) 0.023(2) 0.000(2) 0.0027(19) -0.004(2)
C7 0.021(2) 0.021(2) 0.020(2) 0.0016(19) 0.0026(19) -0.0003(18)
C8 0.018(2) 0.018(2) 0.019(2) 0.0007(17) -0.0004(17) 0.0018(17)
C9 0.016(2) 0.019(2) 0.023(2) -0.0017(19) 0.0015(18) -0.0009(17)
C10 0.019(2) 0.019(2) 0.024(2) -0.0031(19) 0.0044(18) 0.0016(17)
C11 0.018(2) 0.022(2) 0.017(2) -0.0031(19) 0.0016(18) -0.0038(17)
C12 0.0151(19) 0.021(2) 0.022(2) -0.0019(19) 0.0008(17) -0.0009(17)
C13 0.016(2) 0.025(2) 0.025(2) -0.004(2) 0.0082(18) 0.0000(18)
C14 0.023(2) 0.022(3) 0.032(3) -0.004(2) 0.006(2) 0.0026(19)
C15 0.024(2) 0.022(2) 0.020(2) -0.0049(19) 0.0010(19) -0.0011(19)
C16 0.021(2) 0.023(2) 0.027(3) -0.005(2) 0.009(2) -0.0074(19)
C17 0.019(2) 0.022(2) 0.030(3) -0.008(2) 0.0053(19) -0.0020(18)
C18 0.032(3) 0.030(3) 0.045(3) -0.005(3) 0.019(3) -0.007(2)
C19 0.020(2) 0.014(2) 0.025(2) 0.0001(18) -0.0002(19) 0.0026(17)
C20 0.023(2) 0.023(2) 0.028(3) -0.005(2) 0.001(2) 0.0010(19)
C21 0.029(2) 0.027(3) 0.030(3) -0.004(2) 0.010(2) 0.003(2)
C22 0.036(3) 0.026(3) 0.022(2) -0.004(2) 0.001(2) 0.011(2)
C23 0.031(2) 0.018(2) 0.031(3) -0.004(2) -0.007(2) 0.001(2)
C24 0.020(2) 0.023(2) 0.028(3) -0.001(2) -0.0005(19) 0.0025(19)

loop_
_atom_type_symbol
_atom_type_description
_atom_type_scat_dispersion_real
_atom_type_scat_dispersion_imag
_atom_type_scat_source
C C 0.0033 0.0016 'International Tables Vol C Tables 4.2.6.8 and 6.1.1.4'
H H 0.0000 0.0000 'International Tables Vol C Tables 4.2.6.8 and 6.1.1.4'
N N 0.0061 0.0033 'International Tables Vol C Tables 4.2.6.8 and 6.1.1.4'
O O 0.0106 0.0060 'International Tables Vol C Tables 4.2.6.8 and 6.1.1.4'
F F 0.0171 0.0103 'International Tables Vol C Tables 4.2.6.8 and 6.1.1.4'

loop_
_geom_angle_atom_site_label_1
_geom_angle_atom_site_label_2
_geom_angle_atom_site_label_3
_geom_angle
_geom_angle_site_symmetry_1
_geom_angle_site_symmetry_3
_geom_angle_publ_flag
C15 O1 C18 117.5(4) . . ?
N2 N1 C10 111.1(4) . . ?
N2 N1 C9 123.3(4) . . ?
C10 N1 C9 125.5(4) . . ?
N3 N2 N1 106.6(4) . . ?
N2 N3 C11 109.4(4) . . ?
C6 C1 C2 118.0(4) . . ?
C6 C1 C7 124.9(4) . . ?
C2 C1 C7 117.0(4) . . ?
C3 C2 C1 121.7(5) . . ?
C3 C2 H2A 119.2 . . ?
C1 C2 H2A 119.2 . . ?
C2 C3 C4 119.4(5) . . ?
C2 C3 H3A 120.3 . . ?
C4 C3 H3A 120.3 . . ?
C5 C4 C3 119.2(5) . . ?
C5 C4 H4A 120.4 . . ?
C3 C4 H4A 120.4 . . ?
C4 C5 C6 121.1(5) . . ?
C4 C5 H5A 119.5 . . ?
C6 C5 H5A 119.5 . . ?
C5 C6 C1 120.6(5) . . ?
C5 C6 H6A 119.7 . . ?
C1 C6 H6A 119.7 . . ?
C8 C7 C1 129.6(4) . . ?
C8 C7 H7A 115.2 . . ?
C1 C7 H7A 115.2 . . ?
C7 C8 F1 122.3(4) . . ?
C7 C8 C9 124.3(4) . . ?
F1 C8 C9 113.3(4) . . ?
N1 C9 C8 111.9(3) . . ?
N1 C9 C19 110.7(4) . . ?
C8 C9 C19 112.3(4) . . ?
N1 C9 H9A 107.2 . . ?
C8 C9 H9A 107.2 . . ?
C19 C9 H9A 107.2 . . ?
N1 C10 C11 104.9(4) . . ?
N1 C10 H10A 127.5 . . ?
C11 C10 H10A 127.5 . . ?
N3 C11 C10 108.0(4) . . ?
N3 C11 C12 123.2(4) . . ?
C10 C11 C12 128.8(4) . . ?
C17 C12 C13 118.3(4) . . ?
C17 C12 C11 121.7(4) . . ?
C13 C12 C11 119.9(4) . . ?
C14 C13 C12 120.5(4) . . ?
C14 C13 H13A 119.8 . . ?
C12 C13 H13A 119.8 . . ?
C13 C14 C15 120.0(4) . . ?
C13 C14 H14A 120.0 . . ?
C15 C14 H14A 120.0 . . ?
C16 C15 O1 124.2(4) . . ?
C16 C15 C14 120.5(4) . . ?
O1 C15 C14 115.3(4) . . ?
C15 C16 C17 119.7(4) . . ?
C15 C16 H16A 120.1 . . ?
C17 C16 H16A 120.1 . . ?
C16 C17 C12 120.9(4) . . ?
C16 C17 H17A 119.5 . . ?
C12 C17 H17A 119.5 . . ?
O1 C18 H18A 109.5 . . ?
O1 C18 H18B 109.5 . . ?
H18A C18 H18B 109.5 . . ?
O1 C18 H18C 109.5 . . ?
H18A C18 H18C 109.5 . . ?
H18B C18 H18C 109.5 . . ?
C20 C19 C24 120.0(4) . . ?
C20 C19 C9 117.8(4) . . ?
C24 C19 C9 122.2(4) . . ?
C19 C20 C21 120.4(5) . . ?
C19 C20 H20A 119.8 . . ?
C21 C20 H20A 119.8 . . ?
C22 C21 C20 119.3(5) . . ?
C22 C21 H21A 120.3 . . ?
C20 C21 H21A 120.3 . . ?
C21 C22 C23 120.2(5) . . ?
C21 C22 H22A 119.9 . . ?
C23 C22 H22A 119.9 . . ?
C24 C23 C22 120.6(5) . . ?
C24 C23 H23A 119.7 . . ?
C22 C23 H23A 119.7 . . ?
C23 C24 C19 119.4(4) . . ?
C23 C24 H24A 120.3 . . ?
C19 C24 H24A 120.3 . . ?

loop_
_geom_bond_atom_site_label_1
_geom_bond_atom_site_label_2
_geom_bond_distance
_geom_bond_site_symmetry_2
_geom_bond_publ_flag
F1 C8 1.350(5) . ?
O1 C15 1.377(6) . ?
O1 C18 1.426(5) . ?
N1 N2 1.343(5) . ?
N1 C10 1.348(6) . ?
N1 C9 1.471(6) . ?
N2 N3 1.319(5) . ?
N3 C11 1.358(6) . ?
C1 C6 1.396(7) . ?
C1 C2 1.396(7) . ?
C1 C7 1.467(6) . ?
C2 C3 1.396(7) . ?
C2 H2A 0.9500 . ?
C3 C4 1.399(7) . ?
C3 H3A 0.9500 . ?
C4 C5 1.385(7) . ?
C4 H4A 0.9500 . ?
C5 C6 1.390(7) . ?
C5 H5A 0.9500 . ?
C6 H6A 0.9500 . ?
C7 C8 1.317(6) . ?
C7 H7A 0.9500 . ?
C8 C9 1.505(6) . ?
C9 C19 1.540(7) . ?
C9 H9A 1.0000 . ?
C10 C11 1.367(6) . ?
C10 H10A 0.9500 . ?
C11 C12 1.463(6) . ?
C12 C17 1.392(6) . ?
C12 C13 1.405(6) . ?
C13 C14 1.383(7) . ?
C13 H13A 0.9500 . ?
C14 C15 1.383(6) . ?
C14 H14A 0.9500 . ?
C15 C16 1.376(6) . ?
C16 C17 1.389(6) . ?
C16 H16A 0.9500 . ?
C17 H17A 0.9500 . ?
C18 H18A 0.9800 . ?
C18 H18B 0.9800 . ?
C18 H18C 0.9800 . ?
C19 C20 1.378(6) . ?
C19 C24 1.389(6) . ?
C20 C21 1.390(7) . ?
C20 H20A 0.9500 . ?
C21 C22 1.378(7) . ?
C21 H21A 0.9500 . ?
C22 C23 1.379(7) . ?
C22 H22A 0.9500 . ?
C23 C24 1.379(7) . ?
C23 H23A 0.9500 . ?
C24 H24A 0.9500 . ?

loop_
_geom_hbond_atom_site_label_D
_geom_hbond_atom_site_label_H
_geom_hbond_atom_site_label_A
_geom_hbond_distance_DH
_geom_hbond_distance_HA
_geom_hbond_distance_DA
_geom_hbond_angle_DHA
_geom_hbond_site_symmetry_A
_geom_hbond_publ_flag
C9 H9A N2 1.00 2.51 3.503(6) 172.1 1_655 yes

loop_
_geom_torsion_atom_site_label_1
_geom_torsion_atom_site_label_2
_geom_torsion_atom_site_label_3
_geom_torsion_atom_site_label_4
_geom_torsion
_geom_torsion_site_symmetry_1
_geom_torsion_site_symmetry_2
_geom_torsion_site_symmetry_3
_geom_torsion_site_symmetry_4
_geom_torsion_publ_flag
C10 N1 N2 N3 1.5(5) . . . . ?
C9 N1 N2 N3 177.7(4) . . . . ?
N1 N2 N3 C11 -1.1(5) . . . . ?
C6 C1 C2 C3 -0.2(7) . . . . ?
C7 C1 C2 C3 -177.7(4) . . . . ?
C1 C2 C3 C4 0.5(7) . . . . ?
C2 C3 C4 C5 -1.2(7) . . . . ?
C3 C4 C5 C6 1.5(7) . . . . ?
C4 C5 C6 C1 -1.2(7) . . . . ?
C2 C1 C6 C5 0.5(6) . . . . ?
C7 C1 C6 C5 177.8(4) . . . . ?
C6 C1 C7 C8 -1.3(8) . . . . ?
C2 C1 C7 C8 176.0(5) . . . . ?
C1 C7 C8 F1 2.7(8) . . . . ?
C1 C7 C8 C9 -179.9(4) . . . . ?
N2 N1 C9 C8 23.1(6) . . . . ?
C10 N1 C9 C8 -161.2(4) . . . . ?
N2 N1 C9 C19 -103.0(5) . . . . ?
C10 N1 C9 C19 72.7(6) . . . . ?
C7 C8 C9 N1 109.7(5) . . . . ?
F1 C8 C9 N1 -72.7(5) . . . . ?
C7 C8 C9 C19 -125.0(5) . . . . ?
F1 C8 C9 C19 52.6(5) . . . . ?
N2 N1 C10 C11 -1.2(5) . . . . ?
C9 N1 C10 C11 -177.4(4) . . . . ?
N2 N3 C11 C10 0.4(5) . . . . ?
N2 N3 C11 C12 178.7(4) . . . . ?
N1 C10 C11 N3 0.5(5) . . . . ?
N1 C10 C11 C12 -177.7(4) . . . . ?
N3 C11 C12 C17 -12.5(7) . . . . ?
C10 C11 C12 C17 165.5(5) . . . . ?
N3 C11 C12 C13 167.8(4) . . . . ?
C10 C11 C12 C13 -14.2(7) . . . . ?
C17 C12 C13 C14 -0.8(7) . . . . ?
C11 C12 C13 C14 178.9(5) . . . . ?
C12 C13 C14 C15 1.1(7) . . . . ?
C18 O1 C15 C16 1.4(7) . . . . ?
C18 O1 C15 C14 -179.4(4) . . . . ?
C13 C14 C15 C16 -0.7(7) . . . . ?
C13 C14 C15 O1 -180.0(4) . . . . ?
O1 C15 C16 C17 179.1(5) . . . . ?
C14 C15 C16 C17 -0.2(7) . . . . ?
C15 C16 C17 C12 0.5(7) . . . . ?
C13 C12 C17 C16 -0.1(7) . . . . ?
C11 C12 C17 C16 -179.8(4) . . . . ?
N1 C9 C19 C20 -156.3(4) . . . . ?
C8 C9 C19 C20 77.7(5) . . . . ?
N1 C9 C19 C24 21.6(6) . . . . ?
C8 C9 C19 C24 -104.4(5) . . . . ?
C24 C19 C20 C21 0.0(7) . . . . ?
C9 C19 C20 C21 177.9(4) . . . . ?
C19 C20 C21 C22 -1.2(7) . . . . ?
C20 C21 C22 C23 1.8(8) . . . . ?
C21 C22 C23 C24 -1.3(7) . . . . ?
C22 C23 C24 C19 0.1(7) . . . . ?
C20 C19 C24 C23 0.6(7) . . . . ?
C9 C19 C24 C23 -177.3(4) . . . . ?
